data_7160338
loop_
_publ_author_name
'Ashok, Etikala'
'Lakshmi, Pandhiti R.'
'Sanwal, Shyam D.'
'Ramachary, Dhevalapally B.'

_publ_section_title
;
 High-yielding Total Synthesis of Embelin, Rapanone, and Irisoquin A, D, F
;
_journal_name_full 'Organic &amp; Biomolecular Chemistry'
_journal_paper_doi 10.1039/D4OB01706D
_journal_year 2025
_chemical_formula_moiety 'C20 H32 O4'
_chemical_formula_sum 'C20 H32 O4'
_chemical_formula_weight 336.45
_space_group_crystal_system triclinic
_space_group_IT_number 2
_space_group_name_Hall '-P 1'
_space_group_name_H-M_alt 'P -1'
_atom_sites_solution_hydrogens mixed
_atom_sites_solution_primary dual
_audit_creation_date 2023-04-26
_audit_creation_method
;
Olex2 1.3-ac4
(compiled 2018.12.18 svn.r3554 for Rigaku Oxford Diffraction, GUI svn.r1)
;
_audit_update_record
;
2024-09-26 deposited with the CCDC.	2025-01-16 downloaded from the CCDC.
;
_cell_angle_alpha 86.035(2)
_cell_angle_beta 83.345(2)
_cell_angle_gamma 80.582(2)
_cell_formula_units_Z 2
_cell_length_a 5.16170(10)
_cell_length_b 9.9928(3)
_cell_length_c 19.9937(5)
_cell_measurement_reflns_used 8780
_cell_measurement_temperature 299.0
_cell_measurement_theta_max 24.9870
_cell_measurement_theta_min 2.0670
_cell_volume 1009.19(4)
_computing_cell_refinement 'CrysAlisPro 1.171.40.35a (Rigaku OD, 2018)'
_computing_data_collection 'CrysAlisPro 1.171.40.35a (Rigaku OD, 2018)'
_computing_data_reduction 'CrysAlisPro 1.171.40.35a (Rigaku OD, 2018)'
_computing_molecular_graphics 'Olex2 (Dolomanov et al., 2009)'
_computing_publication_material 'Olex2 (Dolomanov et al., 2009)'
_computing_structure_refinement 'ShelXL (Sheldrick, 2015)'
_computing_structure_solution 'ShelXT (Sheldrick, 2015)'
_diffrn_ambient_environment air
_diffrn_ambient_temperature 299.0
_diffrn_detector 'CCD plate'
_diffrn_detector_area_resol_mean 10.0000
_diffrn_detector_type HyPix3000
_diffrn_measured_fraction_theta_full 1.000
_diffrn_measured_fraction_theta_max 0.956
_diffrn_measurement_details
;
List of Runs (angles in degrees, time in seconds):

  # Type    Start    End  Width  t~exp~   \w     \q     \k     \f   Frames
#--------------------------------------------------------------------------
  1  \w    -10.00  90.00   0.50   16.00    --   16.22  30.00 -30.00  200
  2  \w     -8.00  86.00   0.50   16.00    --   16.22  45.00  30.00  188
  3  \w    -10.00  90.00   0.50   16.00    --   16.22  30.00  30.00  200
  4  \w    -11.00  86.00   0.50   16.00    --   16.22  61.00  30.00  194
  5  \w      9.00  70.00   0.50   16.00    --   16.22-124.00  98.00  122
  6  \w    -37.00  22.00   0.50   16.00    --  -14.97 -94.00   0.00  118
  7  \w     21.00  86.00   0.50   16.00    --   16.22-147.00 -67.00  130
  8  \w    -41.00  59.00   0.50   16.00    --  -14.97  30.00-120.00  200
  9  \w    -37.00  22.00   0.50   16.00    --  -14.97 -94.00-180.00  118
 10  \w    -54.00  41.00   0.50   16.00    --   16.22 -45.00-150.00  190
 11  \w    -37.00  22.00   0.50   16.00    --  -14.97 -94.00 -90.00  118
 12  \w    -39.00  55.00   0.50   16.00    --  -14.97  45.00   0.00  188
 13  \w    -37.00  22.00   0.50   16.00    --  -14.97 -94.00  60.00  118
 14  \w    -54.00  41.00   0.50   16.00    --   16.22 -45.00  60.00  190
 15  \w    -46.00  58.00   0.50   16.00    --  -14.97  77.00 150.00  208
 16  \w    -54.00  41.00   0.50   16.00    --   16.22 -45.00  30.00  190
 17  \w    -69.00 -10.00   0.50   16.00    --  -14.97 125.00 120.00  118
 18  \w    -69.00  -9.00   0.50   16.00    --  -14.97 124.00 177.00  120
 19  \w    -89.00  10.00   0.50   16.00    --  -14.97 -30.00  60.00  198
 20  \w    -85.00  10.00   0.50   16.00    --  -14.97 -45.00 150.00  190
 21  \w    -82.00 -22.00   0.50   16.00    --  -14.97 147.00 -16.00  120
 22  \w    -69.00 -12.00   0.50   16.00    --  -14.97 125.00 -60.00  114
;
_diffrn_measurement_device 'four-circle diffractometer'
_diffrn_measurement_device_type 'XtaLAB Synergy, Single source at offset/far, HyPix3000'
_diffrn_measurement_method '\w scans'
_diffrn_orient_matrix_type 'CrysAlisPro convention (1999,Acta A55,543-557)'
_diffrn_orient_matrix_UB_11 0.0131463000
_diffrn_orient_matrix_UB_12 -0.0534151000
_diffrn_orient_matrix_UB_13 0.0252454000
_diffrn_orient_matrix_UB_21 0.0269381000
_diffrn_orient_matrix_UB_22 -0.0482503000
_diffrn_orient_matrix_UB_23 -0.0252969000
_diffrn_orient_matrix_UB_31 0.1368425000
_diffrn_orient_matrix_UB_32 0.0030469000
_diffrn_orient_matrix_UB_33 -0.0013357000
_diffrn_radiation_monochromator mirror
_diffrn_radiation_probe x-ray
_diffrn_radiation_type MoK\a
_diffrn_radiation_wavelength 0.71073
_diffrn_reflns_av_R_equivalents 0.0372
_diffrn_reflns_av_unetI/netI 0.0310
_diffrn_reflns_Laue_measured_fraction_full 1.000
_diffrn_reflns_Laue_measured_fraction_max 0.956
_diffrn_reflns_limit_h_max 6
_diffrn_reflns_limit_h_min -6
_diffrn_reflns_limit_k_max 12
_diffrn_reflns_limit_k_min -12
_diffrn_reflns_limit_l_max 24
_diffrn_reflns_limit_l_min -25
_diffrn_reflns_number 24036
_diffrn_reflns_point_group_measured_fraction_full 1.000
_diffrn_reflns_point_group_measured_fraction_max 0.956
_diffrn_reflns_theta_full 25.242
_diffrn_reflns_theta_max 27.041
_diffrn_reflns_theta_min 2.054
_diffrn_source 'micro-focus sealed X-ray tube'
_diffrn_source_type 'PhotonJet (Mo) X-ray Source'
_exptl_absorpt_coefficient_mu 0.075
_exptl_absorpt_correction_T_max 1.00000
_exptl_absorpt_correction_T_min 0.40317
_exptl_absorpt_correction_type multi-scan
_exptl_absorpt_process_details
;
CrysAlisPro 1.171.40.35a (Rigaku Oxford Diffraction, 2018)
Empirical absorption correction using spherical harmonics,
 implemented in SCALE3 ABSPACK scaling algorithm.
;
_exptl_crystal_colour 'metallic orangish orange'
_exptl_crystal_colour_lustre metallic
_exptl_crystal_colour_modifier orangish
_exptl_crystal_colour_primary orange
_exptl_crystal_density_diffrn 1.107
_exptl_crystal_description plate
_exptl_crystal_F_000 368
_exptl_crystal_size_max 0.25
_exptl_crystal_size_mid 0.17
_exptl_crystal_size_min 0.11
_refine_diff_density_max 0.184
_refine_diff_density_min -0.177
_refine_diff_density_rms 0.039
_refine_ls_extinction_method none
_refine_ls_goodness_of_fit_ref 1.034
_refine_ls_hydrogen_treatment mixed
_refine_ls_matrix_type full
_refine_ls_number_parameters 223
_refine_ls_number_reflns 4247
_refine_ls_number_restraints 0
_refine_ls_restrained_S_all 1.034
_refine_ls_R_factor_all 0.1136
_refine_ls_R_factor_gt 0.0657
_refine_ls_shift/su_max 0.000
_refine_ls_shift/su_mean 0.000
_refine_ls_structure_factor_coef Fsqd
_refine_ls_weighting_details 'w=1/[\s^2^(Fo^2^)+(0.1347P)^2^+0.0229P] where P=(Fo^2^+2Fc^2^)/3'
_refine_ls_weighting_scheme calc
_refine_ls_wR_factor_gt 0.2025
_refine_ls_wR_factor_ref 0.2476
_reflns_Friedel_coverage 0.000
_reflns_number_gt 2116
_reflns_number_total 4247
_reflns_threshold_expression 'I > 2\s(I)'
_cod_data_source_file d4ob01706d3.cif
_cod_data_source_block dbr63
_cod_database_code 7160338
_shelx_shelxl_version_number 2018/3
_chemical_oxdiff_formula 'C H N O'
_shelx_space_group_comment
;
The symmetry employed for this shelxl refinement is uniquely defined
by the following loop, which should always be used as a source of
symmetry information in preference to the above space-group names.
They are only intended as comments.
;
_shelx_estimated_absorpt_t_max 0.992
_shelx_estimated_absorpt_t_min 0.981
_reflns_odcompleteness_completeness 99.73
_reflns_odcompleteness_iscentric 1
_reflns_odcompleteness_theta 26.32
_olex2_refinement_description
;
1. Fixed Uiso
 At 1.2 times of:
  All C(H) groups, All C(H,H) groups
 At 1.5 times of:
  All C(H,H,H) groups
2.a Secondary CH2 refined with riding coordinates:
 C1(H1A,H1B), C2(H2A,H2B), C3(H3A,H3B), C4(H4A,H4B), C5(H5A,H5B), C6(H6A,H6B),
 C9(H9A,H9B), C8(H8A,H8B), C7(H7A,H7B), C10(H10A,H10B), C11(H11A,H11B),
 C12(H12A,H12B)
2.b Aromatic/amide H refined with riding coordinates:
 C17(H17)
2.c Idealised Me refined as rotating group:
 C20(H20A,H20B,H20C), C13(H13A,H13B,H13C)
;
_olex2_submission_special_instructions 'No special instructions were received'
_oxdiff_exptl_absorpt_empirical_details
;
Empirical correction (ABSPACK) includes:
- Absorption correction using spherical harmonics
- Frame scaling
;
_oxdiff_exptl_absorpt_empirical_full_max 1.924
_oxdiff_exptl_absorpt_empirical_full_min 0.588

loop_
_space_group_symop_operation_xyz
'x, y, z'
'-x, -y, -z'

loop_
_atom_site_label
_atom_site_type_symbol
_atom_site_fract_x
_atom_site_fract_y
_atom_site_fract_z
_atom_site_U_iso_or_equiv
_atom_site_adp_type
_atom_site_occupancy
_atom_site_site_symmetry_order
_atom_site_calc_flag
_atom_site_refinement_flags_posn
_atom_site_refinement_flags_adp
_atom_site_refinement_flags_occupancy
_atom_site_disorder_assembly
_atom_site_disorder_group
O4 O -0.2893(2) 0.58992(13) -0.03321(8) 0.0869(5) Uani 1 1 d . . . . .
O1 O 0.3113(2) 0.88625(13) -0.00692(9) 0.0903(5) Uani 1 1 d . . . . .
O3 O -0.4012(3) 0.55744(17) 0.09953(11) 0.0979(6) Uani 1 1 d . . . . .
O2 O 0.1838(3) 0.85974(16) 0.12175(9) 0.1079(6) Uani 1 1 d . . . . .
C18 C -0.1740(3) 0.65360(17) 0.00181(12) 0.0737(6) Uani 1 1 d . . . . .
C16 C 0.1338(3) 0.80472(18) 0.01271(13) 0.0787(6) Uani 1 1 d . . . . .
C17 C 0.0146(3) 0.73780(18) -0.02816(12) 0.0762(6) Uani 1 1 d . . . . .
H17 H 0.053276 0.745844 -0.074720 0.091 Uiso 1 1 calc R . . . .
C19 C -0.2280(3) 0.64040(18) 0.07528(12) 0.0788(6) Uani 1 1 d . . . . .
C15 C 0.0754(4) 0.7944(2) 0.08755(13) 0.0832(7) Uani 1 1 d . . . . .
C14 C -0.1148(4) 0.7074(2) 0.11787(13) 0.0844(7) Uani 1 1 d . . . . .
C20 C 0.3858(4) 0.9043(2) -0.07753(14) 0.0985(8) Uani 1 1 d . . . . .
H20A H 0.231216 0.936265 -0.100046 0.148 Uiso 1 1 calc GR . . . .
H20B H 0.471643 0.819181 -0.094860 0.148 Uiso 1 1 calc GR . . . .
H20C H 0.504771 0.969592 -0.085194 0.148 Uiso 1 1 calc GR . . . .
C1 C -0.1617(5) 0.6918(3) 0.19243(15) 0.1117(9) Uani 1 1 d . . . . .
H1A H -0.335300 0.666691 0.204849 0.134 Uiso 1 1 calc R . . . .
H1B H -0.160369 0.778440 0.211372 0.134 Uiso 1 1 calc R . . . .
C2 C 0.0430(6) 0.5856(3) 0.22267(15) 0.1188(9) Uani 1 1 d . . . . .
H2A H 0.040069 0.499820 0.203015 0.143 Uiso 1 1 calc R . . . .
H2B H 0.215583 0.610929 0.208904 0.143 Uiso 1 1 calc R . . . .
C3 C 0.0157(6) 0.5627(4) 0.29703(16) 0.1320(11) Uani 1 1 d . . . . .
H3A H -0.153442 0.533287 0.310785 0.158 Uiso 1 1 calc R . . . .
H3B H 0.011772 0.648908 0.316894 0.158 Uiso 1 1 calc R . . . .
C4 C 0.2260(7) 0.4613(4) 0.32588(18) 0.1402(11) Uani 1 1 d . . . . .
H4A H 0.232411 0.376492 0.304458 0.168 Uiso 1 1 calc R . . . .
H4B H 0.393637 0.492427 0.312369 0.168 Uiso 1 1 calc R . . . .
C5 C 0.2087(7) 0.4307(4) 0.39932(18) 0.1474(12) Uani 1 1 d . . . . .
H5A H 0.204922 0.515122 0.420926 0.177 Uiso 1 1 calc R . . . .
H5B H 0.040698 0.400215 0.413110 0.177 Uiso 1 1 calc R . . . .
C6 C 0.4145(7) 0.3307(4) 0.42598(19) 0.1495(12) Uani 1 1 d . . . . .
H6A H 0.580778 0.363328 0.412553 0.179 Uiso 1 1 calc R . . . .
H6B H 0.421278 0.248170 0.402573 0.179 Uiso 1 1 calc R . . . .
C9 C 0.6069(8) 0.1511(5) 0.5949(2) 0.1598(14) Uani 1 1 d . . . . .
H9A H 0.599789 0.233035 0.618908 0.192 Uiso 1 1 calc R . . . .
H9B H 0.441354 0.117810 0.608392 0.192 Uiso 1 1 calc R . . . .
C8 C 0.6092(8) 0.1923(4) 0.5238(2) 0.1581(13) Uani 1 1 d . . . . .
H8A H 0.775798 0.224478 0.510247 0.190 Uiso 1 1 calc R . . . .
H8B H 0.613986 0.110556 0.499932 0.190 Uiso 1 1 calc R . . . .
C7 C 0.4089(8) 0.2913(5) 0.4984(2) 0.1579(13) Uani 1 1 d . . . . .
H7A H 0.404777 0.373537 0.521792 0.189 Uiso 1 1 calc R . . . .
H7B H 0.241822 0.259652 0.511994 0.189 Uiso 1 1 calc R . . . .
C10 C 0.8105(9) 0.0526(5) 0.6205(3) 0.1734(15) Uani 1 1 d . . . . .
H10A H 0.974122 0.088987 0.609217 0.208 Uiso 1 1 calc R . . . .
H10B H 0.825038 -0.026842 0.594226 0.208 Uiso 1 1 calc R . . . .
C11 C 0.8074(9) 0.0039(5) 0.6899(2) 0.1697(15) Uani 1 1 d . . . . .
H11A H 0.646291 -0.034455 0.701890 0.204 Uiso 1 1 calc R . . . .
H11B H 0.795105 0.082063 0.716984 0.204 Uiso 1 1 calc R . . . .
C12 C 1.0308(11) -0.0987(6) 0.7110(3) 0.219(2) Uani 1 1 d . . . . .
H12A H 1.057459 -0.173137 0.680979 0.263 Uiso 1 1 calc R . . . .
H12B H 1.189709 -0.057209 0.704726 0.263 Uiso 1 1 calc R . . . .
C13 C 1.0024(12) -0.1518(6) 0.7762(3) 0.229(2) Uani 1 1 d . . . . .
H13A H 1.155473 -0.216958 0.784353 0.344 Uiso 1 1 calc GR . . . .
H13B H 0.848300 -0.195460 0.783110 0.344 Uiso 1 1 calc GR . . . .
H13C H 0.983446 -0.080019 0.806816 0.344 Uiso 1 1 calc GR . . . .
H3 H -0.439(5) 0.533(2) 0.0668(12) 0.095(9) Uiso 1 1 d . . . . .

loop_
_atom_site_aniso_label
_atom_site_aniso_U_11
_atom_site_aniso_U_22
_atom_site_aniso_U_33
_atom_site_aniso_U_23
_atom_site_aniso_U_13
_atom_site_aniso_U_12
O4 0.0674(8) 0.0693(8) 0.1328(13) -0.0112(8) -0.0190(8) -0.0284(7)
O1 0.0685(8) 0.0697(9) 0.1409(15) -0.0058(8) -0.0136(8) -0.0331(7)
O3 0.0761(10) 0.0985(12) 0.1277(15) -0.0263(10) 0.0089(9) -0.0447(8)
O2 0.0924(10) 0.0977(11) 0.1470(15) -0.0330(10) -0.0142(10) -0.0424(9)
C18 0.0477(9) 0.0496(10) 0.1269(19) -0.0124(10) -0.0133(10) -0.0108(7)
C16 0.0516(10) 0.0521(10) 0.137(2) -0.0117(10) -0.0142(10) -0.0147(8)
C17 0.0545(10) 0.0606(11) 0.1172(16) -0.0059(10) -0.0117(10) -0.0176(8)
C19 0.0510(10) 0.0652(12) 0.1236(19) -0.0232(11) 0.0032(10) -0.0201(8)
C15 0.0585(11) 0.0652(12) 0.131(2) -0.0271(12) -0.0078(11) -0.0162(9)
C14 0.0570(11) 0.0767(13) 0.1222(19) -0.0299(12) 0.0036(11) -0.0173(9)
C20 0.0789(13) 0.0803(14) 0.144(2) 0.0150(14) -0.0247(14) -0.0353(11)
C1 0.0833(15) 0.125(2) 0.134(2) -0.0491(17) 0.0171(15) -0.0427(15)
C2 0.1029(19) 0.132(2) 0.121(2) -0.0205(17) 0.0107(16) -0.0276(17)
C3 0.113(2) 0.170(3) 0.120(3) -0.033(2) 0.0120(18) -0.051(2)
C4 0.129(2) 0.160(3) 0.131(3) -0.018(2) 0.009(2) -0.031(2)
C5 0.144(3) 0.181(4) 0.123(3) -0.028(2) 0.005(2) -0.048(3)
C6 0.142(3) 0.167(3) 0.140(3) -0.015(2) 0.004(2) -0.037(3)
C9 0.167(3) 0.184(4) 0.133(3) -0.027(3) 0.003(3) -0.047(3)
C8 0.152(3) 0.167(4) 0.154(4) -0.018(3) -0.001(3) -0.028(3)
C7 0.157(3) 0.189(4) 0.134(3) -0.032(3) 0.002(2) -0.047(3)
C10 0.174(4) 0.164(4) 0.179(4) -0.016(3) -0.009(3) -0.021(3)
C11 0.174(4) 0.190(4) 0.156(4) -0.029(3) -0.012(3) -0.055(3)
C12 0.216(5) 0.232(6) 0.199(5) -0.008(4) -0.004(4) -0.021(5)
C13 0.311(7) 0.226(5) 0.165(4) -0.030(4) -0.038(5) -0.065(5)

loop_
_atom_type_symbol
_atom_type_description
_atom_type_scat_dispersion_real
_atom_type_scat_dispersion_imag
_atom_type_scat_source
C C 0.0033 0.0016 'International Tables Vol C Tables 4.2.6.8 and 6.1.1.4'
H H 0.0000 0.0000 'International Tables Vol C Tables 4.2.6.8 and 6.1.1.4'
O O 0.0106 0.0060 'International Tables Vol C Tables 4.2.6.8 and 6.1.1.4'

loop_
_geom_angle_atom_site_label_1
_geom_angle_atom_site_label_2
_geom_angle_atom_site_label_3
_geom_angle
_geom_angle_site_symmetry_1
_geom_angle_site_symmetry_3
_geom_angle_publ_flag
C16 O1 C20 117.59(17) . . ?
C19 O3 H3 101.5(19) . . ?
O4 C18 C17 121.4(2) . . ?
O4 C18 C19 118.83(17) . . ?
C17 C18 C19 119.71(17) . . ?
O1 C16 C17 126.0(2) . . ?
O1 C16 C15 111.99(18) . . ?
C17 C16 C15 121.98(18) . . ?
C18 C17 H17 120.7 . . ?
C16 C17 C18 118.7(2) . . ?
C16 C17 H17 120.7 . . ?
O3 C19 C18 116.27(18) . . ?
O3 C19 C14 120.5(2) . . ?
C14 C19 C18 123.27(18) . . ?
O2 C15 C16 119.07(19) . . ?
O2 C15 C14 121.8(2) . . ?
C14 C15 C16 119.16(18) . . ?
C19 C14 C15 117.2(2) . . ?
C19 C14 C1 123.8(2) . . ?
C15 C14 C1 118.94(19) . . ?
O1 C20 H20A 109.5 . . ?
O1 C20 H20B 109.5 . . ?
O1 C20 H20C 109.5 . . ?
H20A C20 H20B 109.5 . . ?
H20A C20 H20C 109.5 . . ?
H20B C20 H20C 109.5 . . ?
C14 C1 H1A 109.0 . . ?
C14 C1 H1B 109.0 . . ?
C14 C1 C2 112.9(2) . . ?
H1A C1 H1B 107.8 . . ?
C2 C1 H1A 109.0 . . ?
C2 C1 H1B 109.0 . . ?
C1 C2 H2A 108.0 . . ?
C1 C2 H2B 108.0 . . ?
H2A C2 H2B 107.2 . . ?
C3 C2 C1 117.3(3) . . ?
C3 C2 H2A 108.0 . . ?
C3 C2 H2B 108.0 . . ?
C2 C3 H3A 108.2 . . ?
C2 C3 H3B 108.2 . . ?
C2 C3 C4 116.3(3) . . ?
H3A C3 H3B 107.4 . . ?
C4 C3 H3A 108.2 . . ?
C4 C3 H3B 108.2 . . ?
C3 C4 H4A 107.5 . . ?
C3 C4 H4B 107.5 . . ?
H4A C4 H4B 107.0 . . ?
C5 C4 C3 119.4(3) . . ?
C5 C4 H4A 107.5 . . ?
C5 C4 H4B 107.5 . . ?
C4 C5 H5A 107.7 . . ?
C4 C5 H5B 107.7 . . ?
H5A C5 H5B 107.1 . . ?
C6 C5 C4 118.3(3) . . ?
C6 C5 H5A 107.7 . . ?
C6 C5 H5B 107.7 . . ?
C5 C6 H6A 106.9 . . ?
C5 C6 H6B 106.9 . . ?
C5 C6 C7 121.9(4) . . ?
H6A C6 H6B 106.7 . . ?
C7 C6 H6A 106.9 . . ?
C7 C6 H6B 106.9 . . ?
H9A C9 H9B 106.6 . . ?
C8 C9 H9A 106.8 . . ?
C8 C9 H9B 106.8 . . ?
C10 C9 H9A 106.8 . . ?
C10 C9 H9B 106.8 . . ?
C10 C9 C8 122.3(4) . . ?
C9 C8 H8A 106.7 . . ?
C9 C8 H8B 106.7 . . ?
H8A C8 H8B 106.6 . . ?
C7 C8 C9 122.5(4) . . ?
C7 C8 H8A 106.7 . . ?
C7 C8 H8B 106.7 . . ?
C6 C7 H7A 107.0 . . ?
C6 C7 H7B 107.0 . . ?
C8 C7 C6 121.5(4) . . ?
C8 C7 H7A 107.0 . . ?
C8 C7 H7B 107.0 . . ?
H7A C7 H7B 106.7 . . ?
C9 C10 H10A 106.4 . . ?
C9 C10 H10B 106.4 . . ?
C9 C10 C11 123.8(4) . . ?
H10A C10 H10B 106.4 . . ?
C11 C10 H10A 106.4 . . ?
C11 C10 H10B 106.4 . . ?
C10 C11 H11A 107.5 . . ?
C10 C11 H11B 107.5 . . ?
C10 C11 C12 119.2(4) . . ?
H11A C11 H11B 107.0 . . ?
C12 C11 H11A 107.5 . . ?
C12 C11 H11B 107.5 . . ?
C11 C12 H12A 108.2 . . ?
C11 C12 H12B 108.2 . . ?
H12A C12 H12B 107.4 . . ?
C13 C12 C11 116.3(5) . . ?
C13 C12 H12A 108.2 . . ?
C13 C12 H12B 108.2 . . ?
C12 C13 H13A 109.5 . . ?
C12 C13 H13B 109.5 . . ?
C12 C13 H13C 109.5 . . ?
H13A C13 H13B 109.5 . . ?
H13A C13 H13C 109.5 . . ?
H13B C13 H13C 109.5 . . ?

loop_
_geom_bond_atom_site_label_1
_geom_bond_atom_site_label_2
_geom_bond_distance
_geom_bond_site_symmetry_2
_geom_bond_publ_flag
O4 C18 1.238(2) . ?
O1 C16 1.332(2) . ?
O1 C20 1.427(3) . ?
O3 C19 1.345(2) . ?
O3 H3 0.77(2) . ?
O2 C15 1.215(2) . ?
C18 C17 1.441(2) . ?
C18 C19 1.464(3) . ?
C16 C17 1.349(3) . ?
C16 C15 1.492(3) . ?
C17 H17 0.9300 . ?
C19 C14 1.356(3) . ?
C15 C14 1.468(3) . ?
C14 C1 1.484(4) . ?
C20 H20A 0.9600 . ?
C20 H20B 0.9600 . ?
C20 H20C 0.9600 . ?
C1 H1A 0.9700 . ?
C1 H1B 0.9700 . ?
C1 C2 1.517(4) . ?
C2 H2A 0.9700 . ?
C2 H2B 0.9700 . ?
C2 C3 1.482(4) . ?
C3 H3A 0.9700 . ?
C3 H3B 0.9700 . ?
C3 C4 1.497(4) . ?
C4 H4A 0.9700 . ?
C4 H4B 0.9700 . ?
C4 C5 1.474(5) . ?
C5 H5A 0.9700 . ?
C5 H5B 0.9700 . ?
C5 C6 1.456(5) . ?
C6 H6A 0.9700 . ?
C6 H6B 0.9700 . ?
C6 C7 1.472(5) . ?
C9 H9A 0.9700 . ?
C9 H9B 0.9700 . ?
C9 C8 1.452(5) . ?
C9 C10 1.432(5) . ?
C8 H8A 0.9700 . ?
C8 H8B 0.9700 . ?
C8 C7 1.422(5) . ?
C7 H7A 0.9700 . ?
C7 H7B 0.9700 . ?
C10 H10A 0.9700 . ?
C10 H10B 0.9700 . ?
C10 C11 1.439(6) . ?
C11 H11A 0.9700 . ?
C11 H11B 0.9700 . ?
C11 C12 1.491(6) . ?
C12 H12A 0.9700 . ?
C12 H12B 0.9700 . ?
C12 C13 1.375(6) . ?
C13 H13A 0.9600 . ?
C13 H13B 0.9600 . ?
C13 H13C 0.9600 . ?
